data_7039841
loop_
_publ_author_name
'Yang, Wenxue'
'Zhao, Ke-Qing'
'Prior, Timothy J.'
'Hughes, David L.'
'Arbaoui, Abdessamad'
'Elsegood, Mark R. J.'
'Redshaw, Carl'

_publ_section_title
;
 Structural studies of Schiff-base [2 + 2] macrocycles derived from
 2,2'-oxydianiline and the ROP capability of their organoaluminium
 complexes.
;
_journal_issue 30
_journal_name_full 'Dalton transactions (Cambridge, England : 2003)'
_journal_page_first 11990
_journal_page_last 12005
_journal_paper_doi 10.1039/c6dt01997h
_journal_volume 45
_journal_year 2016
_chemical_formula_moiety 'C55 H60 Al2 N4 O2, 2.25(C2 H3 N)'
_chemical_formula_sum 'C59.5 H66.75 Al2 N6.25 O2'
_chemical_formula_weight 955.40
_chemical_name_systematic
; 
 ? 
;
_space_group_crystal_system triclinic
_space_group_IT_number 2
_space_group_name_Hall '-P 1'
_space_group_name_H-M_alt 'P -1'
_symmetry_space_group_name_Hall '-P 1'
_symmetry_space_group_name_H-M 'P -1'
_atom_sites_solution_hydrogens geom
_atom_sites_solution_primary direct
_atom_sites_solution_secondary difmap
_audit_creation_method SHELXL-2014/7
_audit_update_record
;
2016-03-10 deposited with the CCDC.
2016-06-20 downloaded from the CCDC.
;
_cell_angle_alpha 93.9493(17)
_cell_angle_beta 97.1008(16)
_cell_angle_gamma 112.5747(16)
_cell_formula_units_Z 4
_cell_length_a 15.2938(19)
_cell_length_b 15.671(2)
_cell_length_c 25.086(3)
_cell_measurement_reflns_used 6207
_cell_measurement_temperature 150(2)
_cell_measurement_theta_max 21.56
_cell_measurement_theta_min 2.18
_cell_volume 5464.5(12)
_computing_cell_refinement 'Bruker SAINT'
_computing_data_collection 'Bruker APEX 2'
_computing_data_reduction 'Bruker SAINT'
_computing_molecular_graphics 'Bruker SHELXTL'
_computing_publication_material 'Bruker SHELXTL and local programs'
_computing_structure_refinement 'SHELXL-2014/7 (Sheldrick, 2014)'
_computing_structure_solution 'Bruker SHELXTL'
_diffrn_ambient_temperature 150(2)
_diffrn_measured_fraction_theta_full 0.989
_diffrn_measured_fraction_theta_max 0.989
_diffrn_measurement_device_type 'Bruker APEX 2 CCD diffractometer'
_diffrn_measurement_method '\w rotation with narrow frames'
_diffrn_radiation_monochromator 'silicon 111'
_diffrn_radiation_type synchrotron
_diffrn_radiation_wavelength 0.6884
_diffrn_reflns_av_R_equivalents 0.0648
_diffrn_reflns_av_unetI/netI 0.0856
_diffrn_reflns_Laue_measured_fraction_full 0.989
_diffrn_reflns_Laue_measured_fraction_max 0.989
_diffrn_reflns_limit_h_max 16
_diffrn_reflns_limit_h_min -16
_diffrn_reflns_limit_k_max 17
_diffrn_reflns_limit_k_min -17
_diffrn_reflns_limit_l_max 27
_diffrn_reflns_limit_l_min -27
_diffrn_reflns_number 36298
_diffrn_reflns_point_group_measured_fraction_full 0.989
_diffrn_reflns_point_group_measured_fraction_max 0.989
_diffrn_reflns_theta_full 22.554
_diffrn_reflns_theta_max 22.554
_diffrn_reflns_theta_min 1.374
_diffrn_source 'Daresbury SRS station 9.8'
_exptl_absorpt_coefficient_mu 0.092
_exptl_absorpt_correction_T_max 0.997
_exptl_absorpt_correction_T_min 0.987
_exptl_absorpt_correction_type multi-scan
_exptl_absorpt_process_details 'SADABS v2004/1, Sheldrick, G.M., (2004)'
_exptl_crystal_colour orange
_exptl_crystal_density_diffrn 1.161
_exptl_crystal_density_method 'not measured'
_exptl_crystal_description plate
_exptl_crystal_F_000 2038
_exptl_crystal_size_max 0.140
_exptl_crystal_size_mid 0.100
_exptl_crystal_size_min 0.030
_refine_diff_density_max 0.761
_refine_diff_density_min -0.321
_refine_diff_density_rms 0.059
_refine_ls_extinction_coef 0.0088(15)
_refine_ls_extinction_expression Fc^*^=kFc[1+0.001xFc^2^\l^3^/sin(2\q)]^-1/4^
_refine_ls_extinction_method 'SHELXL-2014/7 (Sheldrick 2014)'
_refine_ls_goodness_of_fit_ref 1.030
_refine_ls_hydrogen_treatment constr
_refine_ls_matrix_type full
_refine_ls_number_parameters 1319
_refine_ls_number_reflns 15657
_refine_ls_number_restraints 125
_refine_ls_restrained_S_all 1.041
_refine_ls_R_factor_all 0.1346
_refine_ls_R_factor_gt 0.0824
_refine_ls_shift/su_max 0.001
_refine_ls_shift/su_mean 0.000
_refine_ls_structure_factor_coef Fsqd
_refine_ls_weighting_details 'w=1/[\s^2^(Fo^2^)+(0.1524P)^2^+1.3373P] where P=(Fo^2^+2Fc^2^)/3'
_refine_ls_weighting_scheme calc
_refine_ls_wR_factor_gt 0.2270
_refine_ls_wR_factor_ref 0.2627
_reflns_Friedel_coverage 0.000
_reflns_number_gt 9183
_reflns_number_total 15657
_reflns_threshold_expression 'I > 2\s(I)'
_cod_data_source_file c6dt01997h2.cif
_cod_data_source_block cr301
_cod_depositor_comments 'Adding full bibliography for 7039831--7039842.cif.'
_cod_original_formula_sum 'C59.50 H66.75 Al2 N6.25 O2'
_cod_database_code 7039841
_shelx_shelxl_version_number 2014/7
_shelx_space_group_comment
; 
The symmetry employed for this shelxl refinement is uniquely defined 
by the following loop, which should always be used as a source of 
symmetry information in preference to the above space-group names. 
They are only intended as comments. 
;
_shelx_estimated_absorpt_t_min 0.987
_shelx_estimated_absorpt_t_max 0.997

loop_
_space_group_symop_operation_xyz
'x, y, z'
'-x, -y, -z'

loop_
_atom_site_label
_atom_site_type_symbol
_atom_site_fract_x
_atom_site_fract_y
_atom_site_fract_z
_atom_site_U_iso_or_equiv
_atom_site_adp_type
_atom_site_occupancy
_atom_site_site_symmetry_order
_atom_site_calc_flag
_atom_site_refinement_flags_posn
_atom_site_refinement_flags_adp
_atom_site_refinement_flags_occupancy
_atom_site_disorder_assembly
_atom_site_disorder_group
Al1 Al 0.98506(12) 0.18604(12) 1.07212(6) 0.0615(5) Uani 1 1 d . . . . .
Al2 Al 0.67024(11) 0.29185(11) 0.89789(6) 0.0539(4) Uani 1 1 d . . . . .
N1 N 0.9066(3) 0.0517(3) 1.06448(15) 0.0556(11) Uani 1 1 d . . . . .
C1 C 0.8474(4) 0.0072(4) 1.0200(2) 0.0558(13) Uani 1 1 d . . . . .
H1 H 0.8164 -0.0586 1.0179 0.067 Uiso 1 1 calc R U . . .
O1 O 0.9128(2) 0.2072(2) 1.01877(12) 0.0578(9) Uani 1 1 d . . . . .
C2 C 0.8562(3) 0.1481(3) 0.97577(18) 0.0499(12) Uani 1 1 d . . . . .
C3 C 0.8252(3) 0.0498(4) 0.97412(18) 0.0515(12) Uani 1 1 d . . . . .
C4 C 0.7665(4) -0.0097(4) 0.92779(19) 0.0568(13) Uani 1 1 d . . . . .
H4 H 0.7478 -0.0751 0.9268 0.068 Uiso 1 1 calc R U . . .
C5 C 0.7355(4) 0.0254(4) 0.88367(18) 0.0544(12) Uani 1 1 d . . . . .
C6 C 0.7644(3) 0.1230(3) 0.88761(18) 0.0519(12) Uani 1 1 d . . . . .
H6 H 0.7427 0.1483 0.8579 0.062 Uiso 1 1 calc R U . . .
C7 C 0.8219(3) 0.1832(3) 0.93173(17) 0.0485(11) Uani 1 1 d . . . . .
C8 C 0.6718(4) -0.0366(4) 0.8322(2) 0.0719(15) Uani 1 1 d . U . . .
C9 C 0.6580(5) -0.1359(4) 0.8325(2) 0.095(2) Uani 1 1 d . U . . .
H9A H 0.6161 -0.1726 0.7991 0.142 Uiso 1 1 calc R U . . .
H9B H 0.6285 -0.1597 0.8638 0.142 Uiso 1 1 calc R U . . .
H9C H 0.7204 -0.1407 0.8347 0.142 Uiso 1 1 calc R U . . .
C10 C 0.7150(7) -0.0006(5) 0.7841(3) 0.137(3) Uani 1 1 d . U . . .
H10A H 0.7798 0.0003 0.7873 0.206 Uiso 1 1 calc R U . . .
H10B H 0.7182 0.0628 0.7821 0.206 Uiso 1 1 calc R U . . .
H10C H 0.6753 -0.0411 0.7512 0.206 Uiso 1 1 calc R U . . .
C11 C 0.5727(6) -0.0313(6) 0.8273(3) 0.127(3) Uani 1 1 d . U . . .
H11A H 0.5299 -0.0744 0.7960 0.191 Uiso 1 1 calc R U . . .
H11B H 0.5796 0.0324 0.8224 0.191 Uiso 1 1 calc R U . . .
H11C H 0.5455 -0.0486 0.8603 0.191 Uiso 1 1 calc R U . . .
C12 C 0.8465(4) 0.2876(3) 0.93655(18) 0.0528(12) Uani 1 1 d . . . . .
H12A H 0.8296 0.3068 0.9709 0.063 Uiso 1 1 calc R U . . .
H12B H 0.9166 0.3207 0.9384 0.063 Uiso 1 1 calc R U . . .
N2 N 0.7975(3) 0.3170(3) 0.89172(15) 0.0523(10) Uani 1 1 d . . . . .
C13 C 0.8484(4) 0.3408(4) 0.8483(2) 0.0574(13) Uani 1 1 d . . . . .
C14 C 0.9216(4) 0.3098(4) 0.8393(2) 0.0658(14) Uani 1 1 d . . . . .
H14 H 0.9355 0.2699 0.8627 0.079 Uiso 1 1 calc R U . . .
C15 C 0.9731(4) 0.3356(4) 0.7979(2) 0.0718(15) Uani 1 1 d . . . . .
H15 H 1.0207 0.3121 0.7929 0.086 Uiso 1 1 calc R U . . .
C16 C 0.9578(4) 0.3938(4) 0.7638(2) 0.0772(17) Uani 1 1 d . . . . .
H16 H 0.9956 0.4135 0.7362 0.093 Uiso 1 1 calc R U . . .
C17 C 0.8846(4) 0.4237(4) 0.7708(2) 0.0710(15) Uani 1 1 d . . . . .
H17 H 0.8708 0.4619 0.7461 0.085 Uiso 1 1 calc R U . . .
C18 C 0.8312(4) 0.3997(4) 0.8124(2) 0.0600(13) Uani 1 1 d . . . . .
C19 C 0.7587(4) 0.4414(4) 0.8195(2) 0.0640(14) Uani 1 1 d . . . . .
H19A H 0.6967 0.3906 0.8222 0.077 Uiso 1 1 calc R U . . .
H19B H 0.7487 0.4708 0.7869 0.077 Uiso 1 1 calc R U . . .
C20 C 0.7881(4) 0.5147(4) 0.8700(2) 0.0616(13) Uani 1 1 d . . . . .
H20A H 0.8150 0.4923 0.9014 0.074 Uiso 1 1 calc R U . . .
H20B H 0.8380 0.5737 0.8632 0.074 Uiso 1 1 calc R U . . .
C21 C 0.7013(4) 0.5314(4) 0.8826(2) 0.0593(14) Uani 1 1 d . . . . .
C22 C 0.6794(4) 0.6030(4) 0.8624(2) 0.0688(15) Uani 1 1 d . . . . .
H22 H 0.7215 0.6446 0.8421 0.083 Uiso 1 1 calc R U . . .
C23 C 0.5969(5) 0.6135(4) 0.8718(2) 0.0737(17) Uani 1 1 d . . . . .
H23 H 0.5830 0.6625 0.8577 0.088 Uiso 1 1 calc R U . . .
C24 C 0.5353(5) 0.5559(4) 0.9005(2) 0.0736(16) Uani 1 1 d . . . . .
H24 H 0.4786 0.5639 0.9064 0.088 Uiso 1 1 calc R U . . .
C25 C 0.5559(4) 0.4859(4) 0.9209(2) 0.0640(14) Uani 1 1 d . . . . .
H25 H 0.5128 0.4448 0.9410 0.077 Uiso 1 1 calc R U . . .
C26 C 0.6390(4) 0.4740(4) 0.9127(2) 0.0570(13) Uani 1 1 d . . . . .
N3 N 0.6588(3) 0.3998(3) 0.93660(16) 0.0557(10) Uani 1 1 d . . . . .
C27 C 0.6658(3) 0.4074(4) 0.9894(2) 0.0588(13) Uani 1 1 d . . . . .
H27 H 0.6654 0.4632 1.0065 0.071 Uiso 1 1 calc R U . . .
O2 O 0.6451(2) 0.2234(2) 0.95159(12) 0.0548(8) Uani 1 1 d . . . . .
C28 C 0.6608(3) 0.2503(4) 1.00450(19) 0.0532(12) Uani 1 1 d . . . . .
C29 C 0.6739(3) 0.3421(4) 1.02421(19) 0.0539(12) Uani 1 1 d . . . . .
C30 C 0.6899(4) 0.3694(4) 1.0804(2) 0.0620(14) Uani 1 1 d . . . . .
H30 H 0.6981 0.4311 1.0930 0.074 Uiso 1 1 calc R U . . .
C31 C 0.6940(4) 0.3107(4) 1.1177(2) 0.0620(14) Uani 1 1 d . . . . .
C32 C 0.6791(4) 0.2201(4) 1.0976(2) 0.0613(14) Uani 1 1 d . . . . .
H32 H 0.6808 0.1778 1.1227 0.074 Uiso 1 1 calc R U . . .
C33 C 0.6618(3) 0.1886(4) 1.0422(2) 0.0540(12) Uani 1 1 d . . . . .
C34 C 0.7139(4) 0.3418(5) 1.1794(2) 0.0720(15) Uani 1 1 d . U . . .
C35 C 0.7417(7) 0.4492(6) 1.1928(3) 0.130(3) Uani 1 1 d . U . . .
H35A H 0.6859 0.4636 1.1810 0.195 Uiso 1 1 calc R U . . .
H35B H 0.7943 0.4835 1.1739 0.195 Uiso 1 1 calc R U . . .
H35C H 0.7621 0.4675 1.2320 0.195 Uiso 1 1 calc R U . . .
C36 C 0.6239(6) 0.2950(6) 1.2012(3) 0.134(3) Uani 1 1 d . U . . .
H36A H 0.6031 0.2273 1.1936 0.201 Uiso 1 1 calc R U . . .
H36B H 0.5740 0.3135 1.1839 0.201 Uiso 1 1 calc R U . . .
H36C H 0.6352 0.3132 1.2404 0.201 Uiso 1 1 calc R U . . .
C37 C 0.7995(7) 0.3281(8) 1.2056(3) 0.154(4) Uani 1 1 d . U . . .
H37A H 0.8332 0.3769 1.2362 0.231 Uiso 1 1 calc R U . . .
H37B H 0.8426 0.3316 1.1792 0.231 Uiso 1 1 calc R U . . .
H37C H 0.7790 0.2670 1.2185 0.231 Uiso 1 1 calc R U . . .
C38 C 0.6451(3) 0.0923(4) 1.0243(2) 0.0584(13) Uani 1 1 d . . . . .
H38 H 0.6448 0.0737 0.9874 0.070 Uiso 1 1 calc R U . . .
N4 N 0.6308(3) 0.0325(3) 1.05819(17) 0.0603(11) Uani 1 1 d . . . . .
C39 C 0.6197(4) -0.0597(4) 1.0424(2) 0.0575(13) Uani 1 1 d . . . . .
C40 C 0.5794(4) -0.1059(4) 0.9902(2) 0.0624(14) Uani 1 1 d . . . . .
H40 H 0.5570 -0.0753 0.9637 0.075 Uiso 1 1 calc R U . . .
C41 C 0.5717(4) -0.1952(4) 0.9767(2) 0.0690(15) Uani 1 1 d . . . . .
H41 H 0.5445 -0.2257 0.9410 0.083 Uiso 1 1 calc R U . . .
C42 C 0.6037(4) -0.2411(4) 1.0153(2) 0.0696(15) Uani 1 1 d . . . . .
H42 H 0.6005 -0.3021 1.0059 0.084 Uiso 1 1 calc R U . . .
C43 C 0.6401(4) -0.1963(4) 1.0677(2) 0.0679(15) Uani 1 1 d . . . . .
H43 H 0.6604 -0.2279 1.0945 0.081 Uiso 1 1 calc R U . . .
C44 C 0.6475(4) -0.1067(4) 1.0819(2) 0.0608(14) Uani 1 1 d . . . . .
C45 C 0.6849(4) -0.0593(4) 1.1399(2) 0.0652(15) Uani 1 1 d . . . . .
H45A H 0.6830 -0.1078 1.1636 0.078 Uiso 1 1 calc R U . . .
H45B H 0.6402 -0.0319 1.1507 0.078 Uiso 1 1 calc R U . . .
C46 C 0.7865(4) 0.0171(4) 1.1509(2) 0.0636(14) Uani 1 1 d . . . . .
H46A H 0.7910 0.0623 1.1245 0.076 Uiso 1 1 calc R U . . .
H46B H 0.7974 0.0509 1.1875 0.076 Uiso 1 1 calc R U . . .
C47 C 0.8654(4) -0.0181(4) 1.14723(19) 0.0610(14) Uani 1 1 d . . . . .
C48 C 0.8877(5) -0.0661(4) 1.1882(2) 0.0774(17) Uani 1 1 d . . . . .
H48 H 0.8509 -0.0784 1.2168 0.093 Uiso 1 1 calc R U . . .
C49 C 0.9616(5) -0.0961(5) 1.1884(2) 0.0828(18) Uani 1 1 d . . . . .
H49 H 0.9739 -0.1305 1.2160 0.099 Uiso 1 1 calc R U . . .
C50 C 1.0179(5) -0.0758(5) 1.1478(2) 0.0834(18) Uani 1 1 d . . . . .
H50 H 1.0707 -0.0936 1.1483 0.100 Uiso 1 1 calc R U . . .
C51 C 0.9962(4) -0.0296(4) 1.1070(2) 0.0710(15) Uani 1 1 d . . . . .
H51 H 1.0338 -0.0164 1.0788 0.085 Uiso 1 1 calc R U . . .
C52 C 0.9208(4) -0.0022(4) 1.10635(18) 0.0576(13) Uani 1 1 d . . . . .
C53 C 1.1115(4) 0.1981(5) 1.0546(3) 0.096(2) Uani 1 1 d . . . . .
H53A H 1.1024 0.1596 1.0203 0.144 Uiso 1 1 calc R U . . .
H53B H 1.1448 0.1772 1.0835 0.144 Uiso 1 1 calc R U . . .
H53C H 1.1499 0.2634 1.0514 0.144 Uiso 1 1 calc R U . . .
C54 C 0.9782(5) 0.2453(4) 1.1415(2) 0.0861(19) Uani 1 1 d . . . . .
H54A H 0.9904 0.3109 1.1389 0.129 Uiso 1 1 calc R U . . .
H54B H 1.0266 0.2413 1.1696 0.129 Uiso 1 1 calc R U . . .
H54C H 0.9143 0.2135 1.1509 0.129 Uiso 1 1 calc R U . . .
C55 C 0.5679(4) 0.2326(4) 0.8353(2) 0.0690(15) Uani 1 1 d . . . . .
H55A H 0.5237 0.1720 0.8430 0.104 Uiso 1 1 calc R U . . .
H55B H 0.5962 0.2237 0.8035 0.104 Uiso 1 1 calc R U . . .
H55C H 0.5328 0.2725 0.8282 0.104 Uiso 1 1 calc R U . . .
Al3 Al 0.57129(13) 0.85829(12) 0.58413(6) 0.0659(5) Uani 1 1 d . . . . .
Al4 Al 0.77645(12) 0.66593(12) 0.40793(6) 0.0627(5) Uani 1 1 d . . . . .
N5 N 0.6438(3) 0.9885(3) 0.57426(15) 0.0584(11) Uani 1 1 d . . . . .
C56 C 0.6683(3) 1.0095(4) 0.5275(2) 0.0574(13) Uani 1 1 d . . . . .
H56 H 0.6936 1.0737 0.5229 0.069 Uiso 1 1 calc R U . . .
O3 O 0.6114(3) 0.8112(2) 0.53075(13) 0.0621(9) Uani 1 1 d . . . . .
C57 C 0.6355(4) 0.8484(4) 0.4861(2) 0.0580(13) Uani 1 1 d . . . . .
C58 C 0.6605(4) 0.9444(4) 0.48221(19) 0.0564(13) Uani 1 1 d . . . . .
C59 C 0.6872(4) 0.9803(4) 0.43447(19) 0.0604(13) Uani 1 1 d . . . . .
H59 H 0.7044 1.0450 0.4327 0.072 Uiso 1 1 calc R U . . .
C60 C 0.6893(4) 0.9251(4) 0.3901(2) 0.0671(15) Uani 1 1 d . . . . .
C61 C 0.6668(4) 0.8301(4) 0.3960(2) 0.0650(15) Uani 1 1 d . . . . .
H61 H 0.6692 0.7907 0.3662 0.078 Uiso 1 1 calc R U . . .
C62 C 0.6419(3) 0.7917(4) 0.44188(19) 0.0564(13) Uani 1 1 d . . . . .
C63 C 0.7181(5) 0.9622(4) 0.3371(2) 0.0809(18) Uani 1 1 d . . . . .
C64 C 0.7270(8) 1.0611(6) 0.3359(3) 0.132(3) Uani 1 1 d . . . . .
H64A H 0.7463 1.0822 0.3016 0.198 Uiso 1 1 calc R U . . .
H64B H 0.7755 1.1014 0.3662 0.198 Uiso 1 1 calc R U . . .
H64C H 0.6651 1.0642 0.3390 0.198 Uiso 1 1 calc R U . . .
C65 C 0.6462(7) 0.9006(6) 0.2888(2) 0.130(3) Uani 1 1 d . . . . .
H65A H 0.5821 0.8975 0.2926 0.196 Uiso 1 1 calc R U . . .
H65B H 0.6459 0.8378 0.2873 0.196 Uiso 1 1 calc R U . . .
H65C H 0.6643 0.9266 0.2555 0.196 Uiso 1 1 calc R U . . .
C66 C 0.8174(6) 0.9602(7) 0.3331(3) 0.138(3) Uani 1 1 d . . . . .
H66A H 0.8129 0.8961 0.3331 0.207 Uiso 1 1 calc R U . . .
H66B H 0.8642 0.9999 0.3642 0.207 Uiso 1 1 calc R U . . .
H66C H 0.8379 0.9833 0.2995 0.207 Uiso 1 1 calc R U . . .
C67 C 0.6244(4) 0.6915(4) 0.44830(19) 0.0608(14) Uani 1 1 d . . . . .
H67A H 0.6637 0.6906 0.4825 0.073 Uiso 1 1 calc R U . . .
H67B H 0.5562 0.6582 0.4519 0.073 Uiso 1 1 calc R U . . .
N6 N 0.6459(3) 0.6392(3) 0.40401(15) 0.0619(11) Uani 1 1 d . . . . .
C68 C 0.5679(4) 0.5930(4) 0.3615(2) 0.0669(15) Uani 1 1 d . . . . .
C69 C 0.4885(4) 0.6174(4) 0.3541(2) 0.0777(17) Uani 1 1 d . . . . .
H69 H 0.4886 0.6680 0.3773 0.093 Uiso 1 1 calc R U . . .
C70 C 0.4112(5) 0.5706(5) 0.3146(2) 0.089(2) Uani 1 1 d . . . . .
H70 H 0.3591 0.5897 0.3105 0.107 Uiso 1 1 calc R U . . .
C71 C 0.4075(5) 0.4952(5) 0.2801(2) 0.100(2) Uani 1 1 d . . . . .
H71 H 0.3537 0.4624 0.2527 0.120 Uiso 1 1 calc R U . . .
C72 C 0.4846(5) 0.4700(5) 0.2871(2) 0.089(2) Uani 1 1 d . . . . .
H72 H 0.4836 0.4193 0.2637 0.107 Uiso 1 1 calc R U . . .
C73 C 0.5639(4) 0.5159(4) 0.3272(2) 0.0742(17) Uani 1 1 d . . . . .
C74 C 0.6436(4) 0.4802(4) 0.3348(2) 0.0741(17) Uani 1 1 d . . . . .
H74A H 0.6366 0.4375 0.3021 0.089 Uiso 1 1 calc R U . . .
H74B H 0.7061 0.5337 0.3378 0.089 Uiso 1 1 calc R U . . .
C75 C 0.6451(4) 0.4296(4) 0.3840(2) 0.0708(16) Uani 1 1 d . . . . .
H75A H 0.6361 0.4647 0.4157 0.085 Uiso 1 1 calc R U . . .
H75B H 0.5923 0.3669 0.3772 0.085 Uiso 1 1 calc R U . . .
C76 C 0.8209(4) 0.4938(4) 0.4239(2) 0.0644(14) Uani 1 1 d . . . . .
C77 C 0.7388(4) 0.4211(4) 0.3950(2) 0.0636(14) Uani 1 1 d . . . . .
C78 C 0.7505(4) 0.3424(4) 0.3730(2) 0.0722(16) Uani 1 1 d . . . . .
H78 H 0.6960 0.2915 0.3537 0.087 Uiso 1 1 calc R U . . .
C79 C 0.8385(5) 0.3367(4) 0.3786(2) 0.0784(17) Uani 1 1 d . . . . .
H79 H 0.8444 0.2823 0.3633 0.094 Uiso 1 1 calc R U . . .
C80 C 0.9188(4) 0.4105(4) 0.4067(2) 0.0771(17) Uani 1 1 d . . . . .
H80 H 0.9801 0.4075 0.4102 0.093 Uiso 1 1 calc R U . . .
C81 C 0.9090(4) 0.4881(4) 0.4295(2) 0.0715(16) Uani 1 1 d . . . . .
H81 H 0.9636 0.5382 0.4493 0.086 Uiso 1 1 calc R U . . .
N7 N 0.8130(3) 0.5773(3) 0.44787(16) 0.0619(11) Uani 1 1 d . . . . .
C82 C 0.8388(4) 0.5944(4) 0.5001(2) 0.0640(14) Uani 1 1 d . . . . .
H82 H 0.8506 0.5471 0.5175 0.077 Uiso 1 1 calc R U . . .
O4 O 0.8348(2) 0.7606(2) 0.46038(13) 0.0601(9) Uani 1 1 d . . . . .
C83 C 0.8510(3) 0.7585(4) 0.5132(2) 0.0582(13) Uani 1 1 d . . . . .
C84 C 0.8514(4) 0.6770(4) 0.5348(2) 0.0579(13) Uani 1 1 d . . . . .
C85 C 0.8710(4) 0.6775(4) 0.59064(19) 0.0588(13) Uani 1 1 d . . . . .
H85 H 0.8713 0.6223 0.6039 0.071 Uiso 1 1 calc R U . . .
C86 C 0.8901(4) 0.7549(4) 0.6277(2) 0.0600(13) Uani 1 1 d . . . . .
C87 C 0.8917(4) 0.8344(4) 0.6052(2) 0.0608(14) Uani 1 1 d . . . . .
H87 H 0.9061 0.8892 0.6293 0.073 Uiso 1 1 calc R U . . .
C88 C 0.8739(3) 0.8392(4) 0.5502(2) 0.0580(13) Uani 1 1 d . . . . .
C89 C 0.9102(4) 0.7529(4) 0.6882(2) 0.0653(14) Uani 1 1 d D U . . .
C90 C 1.0014(7) 0.7339(8) 0.7005(3) 0.097(3) Uani 0.728(9) 1 d D U P A 1
H90A H 1.0158 0.7323 0.7395 0.146 Uiso 0.728(9) 1 calc R U P A 1
H90B H 0.9914 0.6739 0.6808 0.146 Uiso 0.728(9) 1 calc R U P A 1
H90C H 1.0551 0.7835 0.6891 0.146 Uiso 0.728(9) 1 calc R U P A 1
C91 C 0.9270(7) 0.8466(6) 0.7210(3) 0.083(3) Uani 0.728(9) 1 d D U P A 1
H91A H 0.9398 0.8424 0.7598 0.124 Uiso 0.728(9) 1 calc R U P A 1
H91B H 0.9822 0.8964 0.7109 0.124 Uiso 0.728(9) 1 calc R U P A 1
H91C H 0.8698 0.8603 0.7131 0.124 Uiso 0.728(9) 1 calc R U P A 1
C92 C 0.8247(7) 0.6770(6) 0.7060(3) 0.087(3) Uani 0.728(9) 1 d D U P A 1
H92A H 0.8382 0.6760 0.7451 0.130 Uiso 0.728(9) 1 calc R U P A 1
H92B H 0.7672 0.6901 0.6974 0.130 Uiso 0.728(9) 1 calc R U P A 1
H92C H 0.8140 0.6163 0.6869 0.130 Uiso 0.728(9) 1 calc R U P A 1
C90X C 1.0127(11) 0.8256(14) 0.7100(8) 0.078(6) Uani 0.272(9) 1 d D U P A 2
H90D H 1.0272 0.8254 0.7491 0.117 Uiso 0.272(9) 1 calc R U P A 2
H90E H 1.0589 0.8099 0.6920 0.117 Uiso 0.272(9) 1 calc R U P A 2
H90F H 1.0169 0.8875 0.7026 0.117 Uiso 0.272(9) 1 calc R U P A 2
C91X C 0.8390(15) 0.7830(16) 0.7154(8) 0.075(6) Uani 0.272(9) 1 d D U P A 2
H91D H 0.8511 0.7821 0.7546 0.113 Uiso 0.272(9) 1 calc R U P A 2
H91E H 0.8479 0.8461 0.7080 0.113 Uiso 0.272(9) 1 calc R U P A 2
H91F H 0.7731 0.7398 0.7007 0.113 Uiso 0.272(9) 1 calc R U P A 2
C92X C 0.8965(17) 0.6566(10) 0.7040(7) 0.073(6) Uani 0.272(9) 1 d D U P A 2
H92D H 0.9107 0.6606 0.7435 0.109 Uiso 0.272(9) 1 calc R U P A 2
H92E H 0.8299 0.6131 0.6911 0.109 Uiso 0.272(9) 1 calc R U P A 2
H92F H 0.9399 0.6345 0.6874 0.109 Uiso 0.272(9) 1 calc R U P A 2
C93 C 0.8767(4) 0.9256(4) 0.5307(2) 0.0611(14) Uani 1 1 d . . . . .
H93 H 0.8540 0.9259 0.4937 0.073 Uiso 1 1 calc R U . . .
N8 N 0.9098(3) 1.0012(3) 0.56364(17) 0.0605(11) Uani 1 1 d . . . . .
C94 C 0.9091(3) 1.0845(4) 0.5468(2) 0.0596(13) Uani 1 1 d . . . . .
C95 C 0.9125(4) 1.1050(4) 0.4937(2) 0.0671(15) Uani 1 1 d . . . . .
H95 H 0.9161 1.0613 0.4668 0.081 Uiso 1 1 calc R U . . .
C96 C 0.9106(4) 1.1886(4) 0.4797(2) 0.0726(16) Uani 1 1 d . . . . .
H96 H 0.9136 1.2025 0.4435 0.087 Uiso 1 1 calc R U . . .
C97 C 0.9043(4) 1.2524(4) 0.5196(3) 0.0752(16) Uani 1 1 d . . . . .
H97 H 0.8995 1.3083 0.5102 0.090 Uiso 1 1 calc R U . . .
C98 C 0.9051(4) 1.2335(4) 0.5723(2) 0.0691(15) Uani 1 1 d . . . . .
H98 H 0.9039 1.2785 0.5992 0.083 Uiso 1 1 calc R U . . .
C99 C 0.9076(4) 1.1520(4) 0.5874(2) 0.0592(13) Uani 1 1 d . . . . .
C100 C 0.9112(4) 1.1344(4) 0.6455(2) 0.0658(14) Uani 1 1 d . . . . .
H10D H 0.9305 1.1944 0.6687 0.079 Uiso 1 1 calc R U . . .
H10E H 0.9612 1.1098 0.6547 0.079 Uiso 1 1 calc R U . . .
C101 C 0.8153(4) 1.0654(4) 0.6585(2) 0.0636(14) Uani 1 1 d . . . . .
H10F H 0.7933 1.0072 0.6332 0.076 Uiso 1 1 calc R U . . .
H10G H 0.8264 1.0497 0.6956 0.076 Uiso 1 1 calc R U . . .
C102 C 0.7375(4) 1.1012(4) 0.65476(19) 0.0588(13) Uani 1 1 d . . . . .
C103 C 0.7427(4) 1.1743(4) 0.6919(2) 0.0649(14) Uani 1 1 d . . . . .
H103 H 0.7975 1.2016 0.7194 0.078 Uiso 1 1 calc R U . . .
C104 C 0.6728(5) 1.2083(4) 0.6905(2) 0.0737(16) Uani 1 1 d . . . . .
H104 H 0.6804 1.2591 0.7162 0.088 Uiso 1 1 calc R U . . .
C105 C 0.5900(4) 1.1687(4) 0.6514(2) 0.0744(16) Uani 1 1 d . . . . .
H105 H 0.5401 1.1907 0.6509 0.089 Uiso 1 1 calc R U . . .
C106 C 0.5823(4) 1.0968(4) 0.6135(2) 0.0684(15) Uani 1 1 d . . . . .
H106 H 0.5268 1.0687 0.5865 0.082 Uiso 1 1 calc R U . . .
C107 C 0.6570(4) 1.0656(3) 0.61509(19) 0.0567(13) Uani 1 1 d . . . . .
C108 C 0.4377(5) 0.8428(5) 0.5643(3) 0.107(2) Uani 1 1 d . . . . .
H11D H 0.4256 0.8508 0.5260 0.160 Uiso 1 1 calc R U . . .
H11E H 0.4257 0.8897 0.5867 0.160 Uiso 1 1 calc R U . . .
H11F H 0.3948 0.7804 0.5701 0.160 Uiso 1 1 calc R U . . .
C109 C 0.6120(6) 0.8258(4) 0.6530(2) 0.103(2) Uani 1 1 d . . . . .
H11G H 0.5837 0.7579 0.6523 0.154 Uiso 1 1 calc R U . . .
H11H H 0.5910 0.8548 0.6819 0.154 Uiso 1 1 calc R U . . .
H11I H 0.6822 0.8481 0.6597 0.154 Uiso 1 1 calc R U . . .
C110 C 0.8391(5) 0.6928(5) 0.3442(2) 0.092(2) Uani 1 1 d . . . . .
H11J H 0.8796 0.7595 0.3476 0.138 Uiso 1 1 calc R U . . .
H11K H 0.7903 0.6755 0.3117 0.138 Uiso 1 1 calc R U . . .
H11L H 0.8789 0.6569 0.3414 0.138 Uiso 1 1 calc R U . . .
N9 N 0.6202(4) 0.4751(4) 0.5188(2) 0.1023(18) Uani 1 1 d D . . . .
C111 C 0.6148(5) 0.5329(5) 0.5475(3) 0.0847(18) Uani 1 1 d D . . . .
C112 C 0.6070(5) 0.6057(5) 0.5822(2) 0.0866(19) Uani 1 1 d D . . . .
H11M H 0.6649 0.6629 0.5847 0.130 Uiso 1 1 calc R U . . .
H11N H 0.6000 0.5868 0.6184 0.130 Uiso 1 1 calc R U . . .
H11O H 0.5507 0.6171 0.5672 0.130 Uiso 1 1 calc R U . . .
N10 N 0.8899(4) 0.5372(4) 0.0146(2) 0.0951(17) Uani 1 1 d D . . . .
C113 C 0.9156(4) 0.4947(5) 0.0437(3) 0.0778(17) Uani 1 1 d D . . . .
C114 C 0.9474(4) 0.4405(5) 0.0786(2) 0.0830(18) Uani 1 1 d D . . . .
H11P H 0.8928 0.3832 0.0818 0.124 Uiso 1 1 calc R U . . .
H11Q H 0.9752 0.4765 0.1145 0.124 Uiso 1 1 calc R U . . .
H11R H 0.9961 0.4245 0.0635 0.124 Uiso 1 1 calc R U . . .
N11 N 0.6816(5) 0.5936(5) 0.0702(3) 0.120(2) Uani 1 1 d D . . . .
C115 C 0.7575(6) 0.6474(5) 0.0751(3) 0.090(2) Uani 1 1 d D . . . .
C116 C 0.8503(6) 0.7143(6) 0.0805(4) 0.127(3) Uani 1 1 d D . . . .
H11S H 0.8745 0.7123 0.0462 0.191 Uiso 1 1 calc R U . . .
H11T H 0.8916 0.7017 0.1092 0.191 Uiso 1 1 calc R U . . .
H11U H 0.8504 0.7761 0.0898 0.191 Uiso 1 1 calc R U . . .
N12 N 0.6012(10) 0.6432(9) 0.2083(5) 0.102(4) Uani 0.5 1 d D U P . .
C117 C 0.6834(12) 0.6786(10) 0.2054(4) 0.096(4) Uani 0.5 1 d D U P . .
C118 C 0.7754(12) 0.7008(12) 0.2044(5) 0.117(5) Uani 0.5 1 d D U P . .
H11V H 0.8126 0.7340 0.2396 0.175 Uiso 0.5 1 calc R U P . .
H11W H 0.7955 0.7410 0.1761 0.175 Uiso 0.5 1 calc R U P . .
H11X H 0.7866 0.6440 0.1967 0.175 Uiso 0.5 1 calc R U P . .
N13 N 0.8443(7) 0.4502(5) 0.6134(4) 0.149(3) Uani 1 1 d D . . . .
C119 C 0.7819(7) 0.3915(6) 0.5870(4) 0.115(3) Uani 1 1 d D . . . .
C120 C 0.7053(6) 0.3171(6) 0.5545(4) 0.131(3) Uani 1 1 d D . . . .
H12F H 0.7160 0.3167 0.5168 0.196 Uiso 1 1 calc R U . . .
H12G H 0.6451 0.3247 0.5570 0.196 Uiso 1 1 calc R U . . .
H12H H 0.7013 0.2581 0.5672 0.196 Uiso 1 1 calc R U . . .

loop_
_atom_site_aniso_label
_atom_site_aniso_U_11
_atom_site_aniso_U_22
_atom_site_aniso_U_33
_atom_site_aniso_U_23
_atom_site_aniso_U_13
_atom_site_aniso_U_12
Al1 0.0659(10) 0.0685(11) 0.0521(9) -0.0086(7) -0.0066(7) 0.0363(9)
Al2 0.0544(9) 0.0556(9) 0.0511(8) -0.0030(7) -0.0006(7) 0.0254(7)
N1 0.059(3) 0.069(3) 0.046(2) -0.004(2) 0.002(2) 0.037(2)
C1 0.055(3) 0.064(3) 0.060(3) 0.000(3) 0.013(3) 0.037(3)
O1 0.063(2) 0.061(2) 0.0472(18) -0.0095(16) -0.0060(16) 0.0297(18)
C2 0.049(3) 0.057(3) 0.045(3) -0.003(2) 0.007(2) 0.024(2)
C3 0.058(3) 0.063(3) 0.043(3) 0.005(2) 0.009(2) 0.036(3)
C4 0.060(3) 0.062(3) 0.052(3) -0.004(2) 0.010(2) 0.028(3)
C5 0.061(3) 0.055(3) 0.044(3) -0.002(2) 0.003(2) 0.024(3)
C6 0.055(3) 0.058(3) 0.043(3) 0.002(2) 0.003(2) 0.025(3)
C7 0.047(3) 0.059(3) 0.042(3) 0.002(2) 0.004(2) 0.026(2)
C8 0.090(4) 0.060(3) 0.047(3) -0.008(2) -0.013(3) 0.020(3)
C9 0.126(6) 0.072(4) 0.066(4) -0.013(3) -0.011(4) 0.031(4)
C10 0.191(8) 0.097(5) 0.056(4) -0.014(3) 0.002(4) -0.007(5)
C11 0.110(5) 0.106(6) 0.128(6) -0.037(5) -0.051(4) 0.033(4)
C12 0.058(3) 0.061(3) 0.046(3) 0.000(2) 0.003(2) 0.032(3)
N2 0.057(2) 0.058(3) 0.045(2) 0.0037(18) 0.0024(19) 0.028(2)
C13 0.055(3) 0.060(3) 0.056(3) 0.001(3) 0.001(2) 0.024(3)
C14 0.058(3) 0.068(4) 0.069(3) 0.003(3) 0.009(3) 0.024(3)
C15 0.069(4) 0.074(4) 0.074(4) 0.007(3) 0.021(3) 0.027(3)
C16 0.075(4) 0.081(4) 0.076(4) 0.012(3) 0.022(3) 0.029(4)
C17 0.074(4) 0.073(4) 0.060(3) 0.006(3) 0.004(3) 0.026(3)
C18 0.054(3) 0.060(3) 0.060(3) 0.001(3) 0.001(3) 0.019(3)
C19 0.071(4) 0.067(4) 0.055(3) 0.005(3) -0.002(3) 0.032(3)
C20 0.063(3) 0.055(3) 0.061(3) 0.000(2) -0.003(3) 0.023(3)
C21 0.065(3) 0.046(3) 0.056(3) -0.009(2) -0.011(3) 0.020(3)
C22 0.077(4) 0.060(4) 0.067(3) -0.003(3) -0.006(3) 0.032(3)
C23 0.093(5) 0.060(4) 0.074(4) -0.005(3) -0.012(3) 0.046(4)
C24 0.079(4) 0.069(4) 0.075(4) 0.000(3) -0.005(3) 0.040(4)
C25 0.062(3) 0.061(4) 0.071(3) 0.001(3) 0.002(3) 0.031(3)
C26 0.060(3) 0.052(3) 0.055(3) -0.007(2) -0.005(3) 0.025(3)
N3 0.058(3) 0.058(3) 0.051(3) -0.003(2) -0.0026(19) 0.027(2)
C27 0.047(3) 0.057(3) 0.068(4) -0.012(3) -0.006(2) 0.024(3)
O2 0.059(2) 0.061(2) 0.0502(19) 0.0013(16) 0.0047(15) 0.0323(17)
C28 0.042(3) 0.063(3) 0.057(3) 0.001(3) 0.007(2) 0.025(2)
C29 0.053(3) 0.059(3) 0.053(3) -0.001(2) 0.004(2) 0.028(3)
C30 0.060(3) 0.068(4) 0.062(3) -0.002(3) 0.007(3) 0.033(3)
C31 0.062(3) 0.070(4) 0.058(3) -0.001(3) 0.007(3) 0.033(3)
C32 0.057(3) 0.083(4) 0.053(3) 0.011(3) 0.008(2) 0.037(3)
C33 0.051(3) 0.057(3) 0.063(3) 0.008(3) 0.011(2) 0.031(3)
C34 0.084(4) 0.100(4) 0.045(3) 0.000(3) 0.009(3) 0.053(3)
C35 0.176(8) 0.107(5) 0.084(5) -0.017(4) 0.019(5) 0.038(5)
C36 0.127(6) 0.150(7) 0.085(5) -0.037(5) 0.036(4) 0.016(5)
C37 0.174(7) 0.257(11) 0.058(4) -0.024(5) -0.013(4) 0.131(8)
C38 0.053(3) 0.071(4) 0.059(3) 0.011(3) 0.009(2) 0.033(3)
N4 0.062(3) 0.066(3) 0.063(3) 0.011(2) 0.012(2) 0.036(2)
C39 0.060(3) 0.068(4) 0.054(3) 0.012(3) 0.014(2) 0.033(3)
C40 0.057(3) 0.067(4) 0.070(4) 0.016(3) 0.013(3) 0.030(3)
C41 0.062(3) 0.071(4) 0.070(4) 0.000(3) 0.006(3) 0.024(3)
C42 0.070(4) 0.067(4) 0.078(4) 0.011(3) 0.013(3) 0.033(3)
C43 0.081(4) 0.075(4) 0.064(3) 0.020(3) 0.018(3) 0.045(3)
C44 0.065(3) 0.069(4) 0.062(3) 0.013(3) 0.021(3) 0.037(3)
C45 0.081(4) 0.082(4) 0.055(3) 0.017(3) 0.023(3) 0.052(3)
C46 0.073(4) 0.072(4) 0.054(3) 0.003(3) 0.014(3) 0.037(3)
C47 0.070(3) 0.075(4) 0.045(3) 0.003(3) 0.003(2) 0.040(3)
C48 0.098(5) 0.096(5) 0.052(3) 0.003(3) 0.013(3) 0.053(4)
C49 0.109(5) 0.100(5) 0.063(4) 0.007(3) 0.001(3) 0.071(4)
C50 0.095(5) 0.101(5) 0.071(4) 0.005(4) 0.004(3) 0.061(4)
C51 0.082(4) 0.084(4) 0.061(3) 0.009(3) 0.012(3) 0.048(4)
C52 0.071(3) 0.071(4) 0.041(3) -0.005(2) 0.000(2) 0.044(3)
C53 0.068(4) 0.083(5) 0.137(6) -0.005(4) -0.002(4) 0.040(4)
C54 0.126(6) 0.082(4) 0.050(3) -0.009(3) -0.003(3) 0.050(4)
C55 0.069(4) 0.071(4) 0.063(3) -0.003(3) -0.003(3) 0.030(3)
Al3 0.0790(11) 0.0598(10) 0.0570(9) -0.0086(7) 0.0152(8) 0.0269(9)
Al4 0.0654(10) 0.0737(11) 0.0504(9) -0.0109(7) 0.0007(7) 0.0348(9)
N5 0.063(3) 0.062(3) 0.046(2) -0.0145(19) 0.000(2) 0.027(2)
C56 0.056(3) 0.061(3) 0.054(3) -0.005(2) 0.006(2) 0.024(3)
O3 0.078(2) 0.063(2) 0.049(2) -0.0077(17) 0.0076(17) 0.0351(19)
C57 0.053(3) 0.074(4) 0.048(3) -0.005(3) 0.001(2) 0.031(3)
C58 0.058(3) 0.064(4) 0.048(3) -0.005(2) 0.003(2) 0.029(3)
C59 0.064(3) 0.065(3) 0.049(3) -0.002(3) 0.004(2) 0.025(3)
C60 0.070(4) 0.081(4) 0.048(3) -0.011(3) 0.006(3) 0.032(3)
C61 0.071(4) 0.076(4) 0.050(3) -0.014(3) 0.003(3) 0.037(3)
C62 0.054(3) 0.066(3) 0.049(3) -0.005(2) 0.002(2) 0.027(3)
C63 0.111(5) 0.078(4) 0.055(3) 0.001(3) 0.024(3) 0.037(4)
C64 0.226(10) 0.103(6) 0.086(5) 0.028(4) 0.072(6) 0.069(6)
C65 0.179(8) 0.124(7) 0.043(3) 0.000(4) 0.004(4) 0.017(6)
C66 0.126(7) 0.200(10) 0.101(6) 0.031(6) 0.066(5) 0.065(7)
C67 0.062(3) 0.070(4) 0.051(3) -0.013(2) 0.000(2) 0.034(3)
N6 0.067(3) 0.070(3) 0.047(2) -0.019(2) -0.007(2) 0.035(2)
C68 0.071(4) 0.077(4) 0.053(3) -0.016(3) -0.008(3) 0.040(3)
C69 0.083(4) 0.089(4) 0.067(3) -0.019(3) -0.014(3) 0.054(4)
C70 0.091(5) 0.095(5) 0.080(4) -0.026(4) -0.029(3) 0.056(4)
C71 0.107(5) 0.116(6) 0.075(4) -0.044(4) -0.040(4) 0.069(5)
C72 0.100(5) 0.109(5) 0.065(4) -0.034(3) -0.023(3) 0.065(4)
C73 0.086(4) 0.089(4) 0.052(3) -0.020(3) -0.008(3) 0.051(4)
C74 0.085(4) 0.095(4) 0.054(3) -0.025(3) 0.001(3) 0.057(4)
C75 0.070(4) 0.082(4) 0.060(3) -0.023(3) -0.006(3) 0.039(3)
C76 0.071(4) 0.069(4) 0.059(3) -0.011(3) 0.004(3) 0.040(3)
C77 0.068(4) 0.073(4) 0.057(3) -0.011(3) 0.001(3) 0.041(3)
C78 0.075(4) 0.069(4) 0.070(4) -0.016(3) 0.002(3) 0.032(3)
C79 0.087(5) 0.077(4) 0.085(4) -0.005(3) 0.008(3) 0.051(4)
C80 0.063(4) 0.085(4) 0.087(4) -0.012(3) 0.001(3) 0.041(3)
C81 0.070(4) 0.072(4) 0.076(4) -0.012(3) 0.002(3) 0.040(3)
N7 0.058(3) 0.069(3) 0.055(3) -0.014(2) 0.001(2) 0.029(2)
C82 0.062(3) 0.070(4) 0.062(3) -0.008(3) 0.003(3) 0.034(3)
O4 0.064(2) 0.070(2) 0.050(2) -0.0059(16) -0.0006(16) 0.0355(19)
C83 0.053(3) 0.071(4) 0.053(3) -0.007(3) 0.002(2) 0.031(3)
C84 0.054(3) 0.058(3) 0.060(3) -0.010(3) 0.001(2) 0.027(3)
C85 0.059(3) 0.067(3) 0.053(3) -0.003(3) 0.001(2) 0.032(3)
C86 0.059(3) 0.065(4) 0.059(3) -0.002(3) 0.004(2) 0.031(3)
C87 0.056(3) 0.067(4) 0.055(3) -0.012(3) 0.004(2) 0.025(3)
C88 0.051(3) 0.063(3) 0.062(3) -0.007(3) 0.002(2) 0.029(3)
C89 0.070(3) 0.073(3) 0.053(3) -0.008(2) -0.001(2) 0.033(3)
C90 0.109(6) 0.145(9) 0.056(5) -0.005(5) 0.000(4) 0.077(6)
C91 0.106(7) 0.086(5) 0.053(4) -0.014(4) -0.006(4) 0.045(5)
C92 0.100(6) 0.084(6) 0.068(5) -0.006(4) 0.008(4) 0.031(4)
C90X 0.083(8) 0.090(11) 0.046(10) -0.009(8) -0.007(7) 0.027(7)
C91X 0.095(11) 0.101(14) 0.049(10) 0.018(10) 0.014(9) 0.057(11)
C92X 0.084(14) 0.075(8) 0.051(11) -0.010(6) -0.016(9) 0.034(8)
C93 0.050(3) 0.071(4) 0.060(3) -0.007(3) 0.001(2) 0.027(3)
N8 0.059(3) 0.060(3) 0.062(3) -0.001(2) 0.005(2) 0.026(2)
C94 0.050(3) 0.066(4) 0.057(3) -0.004(3) 0.002(2) 0.022(3)
C95 0.063(3) 0.067(4) 0.067(4) -0.005(3) 0.004(3) 0.026(3)
C96 0.075(4) 0.069(4) 0.068(4) 0.010(3) 0.011(3) 0.023(3)
C97 0.073(4) 0.060(4) 0.088(4) 0.005(3) 0.009(3) 0.024(3)
C98 0.069(4) 0.059(4) 0.070(4) -0.006(3) 0.009(3) 0.019(3)
C99 0.051(3) 0.059(3) 0.060(3) -0.001(3) 0.007(2) 0.016(3)
C100 0.063(3) 0.062(3) 0.062(3) -0.014(3) 0.004(3) 0.020(3)
C101 0.062(3) 0.065(4) 0.060(3) -0.005(3) 0.005(3) 0.025(3)
C102 0.069(3) 0.053(3) 0.049(3) 0.000(2) 0.010(3) 0.019(3)
C103 0.072(4) 0.059(3) 0.057(3) -0.009(3) 0.003(3) 0.022(3)
C104 0.095(5) 0.060(4) 0.063(3) -0.013(3) 0.007(3) 0.032(3)
C105 0.082(4) 0.069(4) 0.075(4) -0.010(3) 0.011(3) 0.037(3)
C106 0.068(4) 0.070(4) 0.064(3) -0.015(3) 0.000(3) 0.030(3)
C107 0.067(3) 0.049(3) 0.049(3) -0.006(2) 0.008(3) 0.021(3)
C108 0.080(5) 0.084(5) 0.154(7) -0.009(4) 0.033(4) 0.029(4)
C109 0.163(7) 0.066(4) 0.057(4) -0.015(3) 0.007(4) 0.028(4)
C110 0.084(4) 0.111(5) 0.077(4) -0.008(4) 0.011(3) 0.041(4)
N9 0.105(4) 0.102(5) 0.102(4) 0.000(4) 0.022(3) 0.043(4)
C111 0.083(4) 0.087(5) 0.088(4) 0.002(4) 0.016(4) 0.039(4)
C112 0.093(5) 0.094(5) 0.079(4) -0.010(3) 0.010(3) 0.049(4)
N10 0.083(4) 0.103(5) 0.100(4) 0.002(3) 0.006(3) 0.041(3)
C113 0.065(4) 0.090(5) 0.075(4) -0.006(4) 0.004(3) 0.032(4)
C114 0.073(4) 0.092(5) 0.080(4) 0.000(4) -0.002(3) 0.034(4)
N11 0.113(5) 0.080(5) 0.173(7) -0.008(4) 0.027(5) 0.049(4)
C115 0.083(5) 0.070(5) 0.118(6) -0.010(4) 0.002(4) 0.040(4)
C116 0.107(6) 0.130(7) 0.133(7) -0.002(6) 0.018(5) 0.037(6)
N12 0.133(9) 0.104(10) 0.080(7) -0.009(6) -0.011(7) 0.072(9)
C117 0.154(10) 0.108(11) 0.022(5) 0.003(6) -0.016(8) 0.057(10)
C118 0.172(10) 0.145(13) 0.028(6) 0.012(7) -0.006(8) 0.063(11)
N13 0.172(8) 0.082(5) 0.187(8) 0.020(5) 0.008(7) 0.051(5)
C119 0.129(8) 0.077(6) 0.155(8) 0.024(6) 0.033(6) 0.053(6)
C120 0.131(7) 0.091(6) 0.176(9) 0.001(6) 0.027(6) 0.052(6)

loop_
_atom_type_symbol
_atom_type_description
_atom_type_scat_dispersion_real
_atom_type_scat_dispersion_imag
_atom_type_scat_source
C C 0.0031 0.0016 'International Tables Vol C Tables 4.2.6.8 and 6.1.1.4'
H H 0.0000 0.0000 'International Tables Vol C Tables 4.2.6.8 and 6.1.1.4'
N N 0.0061 0.0032 'International Tables Vol C Tables 4.2.6.8 and 6.1.1.4'
O O 0.0106 0.0058 'International Tables Vol C Tables 4.2.6.8 and 6.1.1.4'
Al Al 0.0621 0.0492 'International Tables Vol C Tables 4.2.6.8 and 6.1.1.4'

loop_
_geom_angle_atom_site_label_1
_geom_angle_atom_site_label_2
_geom_angle_atom_site_label_3
_geom_angle
O1 Al1 C54 111.0(2)
O1 Al1 N1 94.49(17)
C54 Al1 N1 109.9(3)
O1 Al1 C53 113.1(3)
C54 Al1 C53 119.3(3)
N1 Al1 C53 105.9(2)
O2 Al2 N2 105.88(17)
O2 Al2 C55 109.2(2)
N2 Al2 C55 120.6(2)
O2 Al2 N3 94.49(17)
N2 Al2 N3 110.90(18)
C55 Al2 N3 112.3(2)
C1 N1 C52 117.9(4)
C1 N1 Al1 121.9(4)
C52 N1 Al1 119.8(3)
N1 C1 C3 125.4(5)
N1 C1 H1 117.3
C3 C1 H1 117.3
C2 O1 Al1 128.3(3)
O1 C2 C7 119.3(4)
O1 C2 C3 122.3(4)
C7 C2 C3 118.3(4)
C4 C3 C2 120.3(4)
C4 C3 C1 117.5(5)
C2 C3 C1 122.1(4)
C5 C4 C3 121.1(5)
C5 C4 H4 119.5
C3 C4 H4 119.5
C4 C5 C6 117.0(4)
C4 C5 C8 123.0(5)
C6 C5 C8 120.0(4)
C7 C6 C5 123.7(5)
C7 C6 H6 118.1
C5 C6 H6 118.1
C6 C7 C2 119.4(5)
C6 C7 C12 122.6(4)
C2 C7 C12 117.9(4)
C10 C8 C9 109.7(6)
C10 C8 C5 109.3(5)
C9 C8 C5 112.6(5)
C10 C8 C11 107.8(6)
C9 C8 C11 108.4(6)
C5 C8 C11 108.9(5)
C8 C9 H9A 109.5
C8 C9 H9B 109.5
H9A C9 H9B 109.5
C8 C9 H9C 109.5
H9A C9 H9C 109.5
H9B C9 H9C 109.5
C8 C10 H10A 109.5
C8 C10 H10B 109.5
H10A C10 H10B 109.5
C8 C10 H10C 109.5
H10A C10 H10C 109.5
H10B C10 H10C 109.5
C8 C11 H11A 109.5
C8 C11 H11B 109.5
H11A C11 H11B 109.5
C8 C11 H11C 109.5
H11A C11 H11C 109.5
H11B C11 H11C 109.5
N2 C12 C7 114.4(4)
N2 C12 H12A 108.7
C7 C12 H12A 108.7
N2 C12 H12B 108.7
C7 C12 H12B 108.7
H12A C12 H12B 107.6
C13 N2 C12 114.4(4)
C13 N2 Al2 131.9(3)
C12 N2 Al2 112.4(3)
N2 C13 C18 121.3(5)
N2 C13 C14 122.3(5)
C18 C13 C14 116.3(5)
C15 C14 C13 122.0(6)
C15 C14 H14 119.0
C13 C14 H14 119.0
C16 C15 C14 121.6(6)
C16 C15 H15 119.2
C14 C15 H15 119.2
C15 C16 C17 117.7(6)
C15 C16 H16 121.2
C17 C16 H16 121.2
C18 C17 C16 122.5(6)
C18 C17 H17 118.7
C16 C17 H17 118.7
C17 C18 C13 119.7(5)
C17 C18 C19 118.9(5)
C13 C18 C19 121.3(5)
C18 C19 C20 114.0(4)
C18 C19 H19A 108.7
C20 C19 H19A 108.7
C18 C19 H19B 108.7
C20 C19 H19B 108.7
H19A C19 H19B 107.6
C21 C20 C19 109.7(4)
C21 C20 H20A 109.7
C19 C20 H20A 109.7
C21 C20 H20B 109.7
C19 C20 H20B 109.7
H20A C20 H20B 108.2
C26 C21 C22 117.7(5)
C26 C21 C20 120.9(5)
C22 C21 C20 121.3(5)
C23 C22 C21 120.3(6)
C23 C22 H22 119.9
C21 C22 H22 119.9
C24 C23 C22 121.6(6)
C24 C23 H23 119.2
C22 C23 H23 119.2
C23 C24 C25 119.0(6)
C23 C24 H24 120.5
C25 C24 H24 120.5
C24 C25 C26 120.8(6)
C24 C25 H25 119.6
C26 C25 H25 119.6
C21 C26 C25 120.6(5)
C21 C26 N3 120.8(5)
C25 C26 N3 118.6(5)
C27 N3 C26 113.7(4)
C27 N3 Al2 119.2(3)
C26 N3 Al2 127.0(3)
N3 C27 C29 127.8(5)
N3 C27 H27 116.1
C29 C27 H27 116.1
C28 O2 Al2 129.3(3)
O2 C28 C33 121.3(4)
O2 C28 C29 120.4(4)
C33 C28 C29 118.2(4)
C30 C29 C28 119.7(5)
C30 C29 C27 117.6(5)
C28 C29 C27 122.6(4)
C31 C30 C29 122.6(5)
C31 C30 H30 118.7
C29 C30 H30 118.7
C30 C31 C32 116.9(5)
C30 C31 C34 122.3(5)
C32 C31 C34 120.8(5)
C31 C32 C33 123.1(5)
C31 C32 H32 118.5
C33 C32 H32 118.5
C32 C33 C28 119.4(5)
C32 C33 C38 119.8(5)
C28 C33 C38 120.8(5)
C36 C34 C37 115.9(7)
C36 C34 C31 108.2(5)
C37 C34 C31 110.8(5)
C36 C34 C35 106.1(6)
C37 C34 C35 103.7(7)
C31 C34 C35 112.1(5)
C34 C35 H35A 109.5
C34 C35 H35B 109.5
H35A C35 H35B 109.5
C34 C35 H35C 109.5
H35A C35 H35C 109.5
H35B C35 H35C 109.5
C34 C36 H36A 109.5
C34 C36 H36B 109.5
H36A C36 H36B 109.5
C34 C36 H36C 109.5
H36A C36 H36C 109.5
H36B C36 H36C 109.5
C34 C37 H37A 109.5
C34 C37 H37B 109.5
H37A C37 H37B 109.5
C34 C37 H37C 109.5
H37A C37 H37C 109.5
H37B C37 H37C 109.5
N4 C38 C33 120.4(5)
N4 C38 H38 119.8
C33 C38 H38 119.8
C38 N4 C39 121.2(4)
C44 C39 C40 119.4(5)
C44 C39 N4 117.5(5)
C40 C39 N4 123.0(5)
C41 C40 C39 120.7(5)
C41 C40 H40 119.7
C39 C40 H40 119.7
C40 C41 C42 120.2(5)
C40 C41 H41 119.9
C42 C41 H41 119.9
C43 C42 C41 118.9(5)
C43 C42 H42 120.6
C41 C42 H42 120.6
C44 C43 C42 121.4(5)
C44 C43 H43 119.3
C42 C43 H43 119.3
C43 C44 C39 119.3(5)
C43 C44 C45 120.8(5)
C39 C44 C45 119.9(5)
C44 C45 C46 116.5(4)
C44 C45 H45A 108.2
C46 C45 H45A 108.2
C44 C45 H45B 108.2
C46 C45 H45B 108.2
H45A C45 H45B 107.3
C47 C46 C45 114.3(5)
C47 C46 H46A 108.7
C45 C46 H46A 108.7
C47 C46 H46B 108.7
C45 C46 H46B 108.7
H46A C46 H46B 107.6
C52 C47 C48 116.9(5)
C52 C47 C46 123.7(5)
C48 C47 C46 119.3(5)
C49 C48 C47 121.9(5)
C49 C48 H48 119.0
C47 C48 H48 119.0
C48 C49 C50 119.5(6)
C48 C49 H49 120.2
C50 C49 H49 120.2
C51 C50 C49 119.1(6)
C51 C50 H50 120.4
C49 C50 H50 120.4
C50 C51 C52 120.9(5)
C50 C51 H51 119.5
C52 C51 H51 119.5
C51 C52 C47 121.5(5)
C51 C52 N1 117.8(5)
C47 C52 N1 120.5(4)
Al1 C53 H53A 109.5
Al1 C53 H53B 109.5
H53A C53 H53B 109.5
Al1 C53 H53C 109.5
H53A C53 H53C 109.5
H53B C53 H53C 109.5
Al1 C54 H54A 109.5
Al1 C54 H54B 109.5
H54A C54 H54B 109.5
Al1 C54 H54C 109.5
H54A C54 H54C 109.5
H54B C54 H54C 109.5
Al2 C55 H55A 109.5
Al2 C55 H55B 109.5
H55A C55 H55B 109.5
Al2 C55 H55C 109.5
H55A C55 H55C 109.5
H55B C55 H55C 109.5
O3 Al3 C109 111.4(3)
O3 Al3 C108 111.6(3)
C109 Al3 C108 119.6(4)
O3 Al3 N5 94.66(18)
C109 Al3 N5 113.6(2)
C108 Al3 N5 103.0(3)
O4 Al4 N6 105.22(17)
O4 Al4 C110 109.7(3)
N6 Al4 C110 121.1(2)
O4 Al4 N7 94.30(17)
N6 Al4 N7 111.3(2)
C110 Al4 N7 111.6(3)
C56 N5 C107 117.2(4)
C56 N5 Al3 120.3(3)
C107 N5 Al3 121.6(3)
N5 C56 C58 125.8(5)
N5 C56 H56 117.1
C58 C56 H56 117.1
C57 O3 Al3 126.8(3)
O3 C57 C62 118.9(5)
O3 C57 C58 122.3(4)
C62 C57 C58 118.6(5)
C59 C58 C57 120.0(4)
C59 C58 C56 117.4(5)
C57 C58 C56 122.4(5)
C60 C59 C58 122.1(5)
C60 C59 H59 119.0
C58 C59 H59 119.0
C59 C60 C61 116.4(5)
C59 C60 C63 123.5(6)
C61 C60 C63 120.1(5)
C62 C61 C60 124.0(5)
C62 C61 H61 118.0
C60 C61 H61 118.0
C61 C62 C57 118.8(5)
C61 C62 C67 122.8(4)
C57 C62 C67 118.3(5)
C64 C63 C65 109.5(7)
C64 C63 C60 112.2(5)
C65 C63 C60 110.6(5)
C64 C63 C66 108.1(7)
C65 C63 C66 109.0(6)
C60 C63 C66 107.3(5)
C63 C64 H64A 109.5
C63 C64 H64B 109.5
H64A C64 H64B 109.5
C63 C64 H64C 109.5
H64A C64 H64C 109.5
H64B C64 H64C 109.5
C63 C65 H65A 109.5
C63 C65 H65B 109.5
H65A C65 H65B 109.5
C63 C65 H65C 109.5
H65A C65 H65C 109.5
H65B C65 H65C 109.5
C63 C66 H66A 109.5
C63 C66 H66B 109.5
H66A C66 H66B 109.5
C63 C66 H66C 109.5
H66A C66 H66C 109.5
H66B C66 H66C 109.5
N6 C67 C62 116.0(4)
N6 C67 H67A 108.3
C62 C67 H67A 108.3
N6 C67 H67B 108.3
C62 C67 H67B 108.3
H67A C67 H67B 107.4
C68 N6 C67 114.5(4)
C68 N6 Al4 131.0(3)
C67 N6 Al4 113.2(3)
C69 C68 C73 117.3(5)
C69 C68 N6 121.5(5)
C73 C68 N6 121.1(5)
C70 C69 C68 121.9(5)
C70 C69 H69 119.0
C68 C69 H69 119.0
C69 C70 C71 121.0(6)
C69 C70 H70 119.5
C71 C70 H70 119.5
C72 C71 C70 117.7(5)
C72 C71 H71 121.1
C70 C71 H71 121.1
C71 C72 C73 122.5(5)
C71 C72 H72 118.8
C73 C72 H72 118.8
C72 C73 C68 119.6(5)
C72 C73 C74 119.5(5)
C68 C73 C74 120.9(5)
C75 C74 C73 114.5(5)
C75 C74 H74A 108.6
C73 C74 H74A 108.6
C75 C74 H74B 108.6
C73 C74 H74B 108.6
H74A C74 H74B 107.6
C77 C75 C74 108.9(5)
C77 C75 H75A 109.9
C74 C75 H75A 109.9
C77 C75 H75B 109.9
C74 C75 H75B 109.9
H75A C75 H75B 108.3
C81 C76 C77 121.1(5)
C81 C76 N7 119.4(5)
C77 C76 N7 119.5(5)
C78 C77 C76 117.1(5)
C78 C77 C75 120.9(5)
C76 C77 C75 121.8(5)
C79 C78 C77 121.8(5)
C79 C78 H78 119.1
C77 C78 H78 119.1
C78 C79 C80 119.8(5)
C78 C79 H79 120.1
C80 C79 H79 120.1
C81 C80 C79 119.5(5)
C81 C80 H80 120.3
C79 C80 H80 120.3
C80 C81 C76 120.8(5)
C80 C81 H81 119.6
C76 C81 H81 119.6
C82 N7 C76 114.0(5)
C82 N7 Al4 119.9(4)
C76 N7 Al4 125.9(3)
N7 C82 C84 127.6(5)
N7 C82 H82 116.2
C84 C82 H82 116.2
C83 O4 Al4 128.7(3)
O4 C83 C88 121.0(5)
O4 C83 C84 121.4(4)
C88 C83 C84 117.5(4)
C85 C84 C83 120.2(4)
C85 C84 C82 118.1(5)
C83 C84 C82 121.5(5)
C86 C85 C84 123.1(5)
C86 C85 H85 118.5
C84 C85 H85 118.5
C85 C86 C87 115.3(5)
C85 C86 C89 121.7(5)
C87 C86 C89 122.9(5)
C88 C87 C86 124.7(5)
C88 C87 H87 117.7
C86 C87 H87 117.7
C87 C88 C83 119.1(5)
C87 C88 C93 120.6(5)
C83 C88 C93 120.3(5)
C86 C89 C92X 114.0(8)
C86 C89 C92 109.9(5)
C86 C89 C90 108.0(5)
C92 C89 C90 110.9(7)
C86 C89 C90X 108.1(8)
C92X C89 C90X 111.7(12)
C86 C89 C91 112.0(5)
C92 C89 C91 107.7(6)
C90 C89 C91 108.4(6)
C86 C89 C91X 108.4(8)
C92X C89 C91X 106.6(11)
C90X C89 C91X 107.8(12)
C89 C90 H90A 109.5
C89 C90 H90B 109.5
H90A C90 H90B 109.5
C89 C90 H90C 109.5
H90A C90 H90C 109.5
H90B C90 H90C 109.5
C89 C91 H91A 109.5
C89 C91 H91B 109.5
H91A C91 H91B 109.5
C89 C91 H91C 109.5
H91A C91 H91C 109.5
H91B C91 H91C 109.5
C89 C92 H92A 109.5
C89 C92 H92B 109.5
H92A C92 H92B 109.5
C89 C92 H92C 109.5
H92A C92 H92C 109.5
H92B C92 H92C 109.5
C89 C90X H90D 109.5
C89 C90X H90E 109.5
H90D C90X H90E 109.5
C89 C90X H90F 109.5
H90D C90X H90F 109.5
H90E C90X H90F 109.5
C89 C91X H91D 109.5
C89 C91X H91E 109.5
H91D C91X H91E 109.5
C89 C91X H91F 109.5
H91D C91X H91F 109.5
H91E C91X H91F 109.5
C89 C92X H92D 109.5
C89 C92X H92E 109.5
H92D C92X H92E 109.5
C89 C92X H92F 109.5
H92D C92X H92F 109.5
H92E C92X H92F 109.5
N8 C93 C88 119.7(5)
N8 C93 H93 120.2
C88 C93 H93 120.2
C93 N8 C94 121.1(5)
C95 C94 N8 123.8(5)
C95 C94 C99 119.3(5)
N8 C94 C99 116.9(5)
C96 C95 C94 120.8(5)
C96 C95 H95 119.6
C94 C95 H95 119.6
C95 C96 C97 119.2(5)
C95 C96 H96 120.4
C97 C96 H96 120.4
C98 C97 C96 119.7(6)
C98 C97 H97 120.2
C96 C97 H97 120.2
C99 C98 C97 122.3(5)
C99 C98 H98 118.8
C97 C98 H98 118.8
C98 C99 C94 118.6(5)
C98 C99 C100 121.1(5)
C94 C99 C100 120.3(5)
C99 C100 C101 114.0(4)
C99 C100 H10D 108.8
C101 C100 H10D 108.8
C99 C100 H10E 108.8
C101 C100 H10E 108.8
H10D C100 H10E 107.7
C102 C101 C100 114.1(5)
C102 C101 H10F 108.7
C100 C101 H10F 108.7
C102 C101 H10G 108.7
C100 C101 H10G 108.7
H10F C101 H10G 107.6
C107 C102 C103 115.8(5)
C107 C102 C101 123.2(4)
C103 C102 C101 121.0(5)
C104 C103 C102 123.0(5)
C104 C103 H103 118.5
C102 C103 H103 118.5
C103 C104 C105 120.3(5)
C103 C104 H104 119.8
C105 C104 H104 119.8
C106 C105 C104 118.5(6)
C106 C105 H105 120.7
C104 C105 H105 120.7
C105 C106 C107 119.6(5)
C105 C106 H106 120.2
C107 C106 H106 120.2
C102 C107 C106 122.6(4)
C102 C107 N5 120.4(5)
C106 C107 N5 116.8(4)
Al3 C108 H11D 109.5
Al3 C108 H11E 109.5
H11D C108 H11E 109.5
Al3 C108 H11F 109.5
H11D C108 H11F 109.5
H11E C108 H11F 109.5
Al3 C109 H11G 109.5
Al3 C109 H11H 109.5
H11G C109 H11H 109.5
Al3 C109 H11I 109.5
H11G C109 H11I 109.5
H11H C109 H11I 109.5
Al4 C110 H11J 109.5
Al4 C110 H11K 109.5
H11J C110 H11K 109.5
Al4 C110 H11L 109.5
H11J C110 H11L 109.5
H11K C110 H11L 109.5
N9 C111 C112 178.5(8)
C111 C112 H11M 109.5
C111 C112 H11N 109.5
H11M C112 H11N 109.5
C111 C112 H11O 109.5
H11M C112 H11O 109.5
H11N C112 H11O 109.5
N10 C113 C114 178.6(7)
C113 C114 H11P 109.5
C113 C114 H11Q 109.5
H11P C114 H11Q 109.5
C113 C114 H11R 109.5
H11P C114 H11R 109.5
H11Q C114 H11R 109.5
N11 C115 C116 179.0(10)
C115 C116 H11S 109.5
C115 C116 H11T 109.5
H11S C116 H11T 109.5
C115 C116 H11U 109.5
H11S C116 H11U 109.5
H11T C116 H11U 109.5
N12 C117 C118 167.7(18)
C117 C118 H11V 109.5
C117 C118 H11W 109.5
H11V C118 H11W 109.5
C117 C118 H11X 109.5
H11V C118 H11X 109.5
H11W C118 H11X 109.5
N13 C119 C120 178.7(10)
C119 C120 H12F 109.5
C119 C120 H12G 109.5
H12F C120 H12G 109.5
C119 C120 H12H 109.5
H12F C120 H12H 109.5
H12G C120 H12H 109.5

loop_
_geom_bond_atom_site_label_1
_geom_bond_atom_site_label_2
_geom_bond_distance
Al1 O1 1.761(4)
Al1 C54 1.949(5)
Al1 N1 1.963(5)
Al1 C53 1.977(6)
Al2 O2 1.768(4)
Al2 N2 1.860(4)
Al2 C55 1.963(5)
Al2 N3 1.970(4)
N1 C1 1.308(6)
N1 C52 1.439(6)
C1 C3 1.438(7)
C1 H1 0.9500
O1 C2 1.337(5)
C2 C7 1.400(7)
C2 C3 1.423(7)
C3 C4 1.406(7)
C4 C5 1.380(7)
C4 H4 0.9500
C5 C6 1.413(7)
C5 C8 1.532(7)
C6 C7 1.366(6)
C6 H6 0.9500
C7 C12 1.523(7)
C8 C10 1.488(9)
C8 C9 1.488(8)
C8 C11 1.540(10)
C9 H9A 0.9800
C9 H9B 0.9800
C9 H9C 0.9800
C10 H10A 0.9800
C10 H10B 0.9800
C10 H10C 0.9800
C11 H11A 0.9800
C11 H11B 0.9800
C11 H11C 0.9800
C12 N2 1.472(6)
C12 H12A 0.9900
C12 H12B 0.9900
N2 C13 1.405(6)
C13 C18 1.406(7)
C13 C14 1.417(7)
C14 C15 1.371(7)
C14 H14 0.9500
C15 C16 1.356(8)
C15 H15 0.9500
C16 C17 1.393(8)
C16 H16 0.9500
C17 C18 1.387(7)
C17 H17 0.9500
C18 C19 1.509(7)
C19 C20 1.546(7)
C19 H19A 0.9900
C19 H19B 0.9900
C20 C21 1.511(7)
C20 H20A 0.9900
C20 H20B 0.9900
C21 C26 1.380(7)
C21 C22 1.398(7)
C22 C23 1.380(8)
C22 H22 0.9500
C23 C24 1.351(8)
C23 H23 0.9500
C24 C25 1.367(8)
C24 H24 0.9500
C25 C26 1.391(7)
C25 H25 0.9500
C26 N3 1.457(6)
N3 C27 1.308(6)
C27 C29 1.421(7)
C27 H27 0.9500
O2 C28 1.328(5)
C28 C33 1.401(7)
C28 C29 1.417(7)
C29 C30 1.408(7)
C30 C31 1.370(7)
C30 H30 0.9500
C31 C32 1.395(7)
C31 C34 1.546(7)
C32 C33 1.400(7)
C32 H32 0.9500
C33 C38 1.459(7)
C34 C36 1.482(9)
C34 C37 1.488(10)
C34 C35 1.570(10)
C35 H35A 0.9800
C35 H35B 0.9800
C35 H35C 0.9800
C36 H36A 0.9800
C36 H36B 0.9800
C36 H36C 0.9800
C37 H37A 0.9800
C37 H37B 0.9800
C37 H37C 0.9800
C38 N4 1.283(6)
C38 H38 0.9500
N4 C39 1.410(7)
C39 C44 1.392(7)
C39 C40 1.395(7)
C40 C41 1.373(8)
C40 H40 0.9500
C41 C42 1.394(8)
C41 H41 0.9500
C42 C43 1.387(8)
C42 H42 0.9500
C43 C44 1.383(7)
C43 H43 0.9500
C44 C45 1.522(7)
C45 C46 1.531(8)
C45 H45A 0.9900
C45 H45B 0.9900
C46 C47 1.518(7)
C46 H46A 0.9900
C46 H46B 0.9900
C47 C52 1.385(7)
C47 C48 1.399(8)
C48 C49 1.380(8)
C48 H48 0.9500
C49 C50 1.389(9)
C49 H49 0.9500
C50 C51 1.372(8)
C50 H50 0.9500
C51 C52 1.375(7)
C51 H51 0.9500
C53 H53A 0.9800
C53 H53B 0.9800
C53 H53C 0.9800
C54 H54A 0.9800
C54 H54B 0.9800
C54 H54C 0.9800
C55 H55A 0.9800
C55 H55B 0.9800
C55 H55C 0.9800
Al3 O3 1.769(3)
Al3 C109 1.931(7)
Al3 C108 1.958(7)
Al3 N5 1.964(5)
Al4 O4 1.775(4)
Al4 N6 1.864(4)
Al4 C110 1.952(6)
Al4 N7 1.974(5)
N5 C56 1.300(6)
N5 C107 1.463(6)
C56 C58 1.436(7)
C56 H56 0.9500
O3 C57 1.327(6)
C57 C62 1.409(7)
C57 C58 1.416(7)
C58 C59 1.398(7)
C59 C60 1.372(7)
C59 H59 0.9500
C60 C61 1.417(8)
C60 C63 1.537(8)
C61 C62 1.363(7)
C61 H61 0.9500
C62 C67 1.512(7)
C63 C64 1.506(9)
C63 C65 1.517(9)
C63 C66 1.546(10)
C64 H64A 0.9800
C64 H64B 0.9800
C64 H64C 0.9800
C65 H65A 0.9800
C65 H65B 0.9800
C65 H65C 0.9800
C66 H66A 0.9800
C66 H66B 0.9800
C66 H66C 0.9800
C67 N6 1.478(6)
C67 H67A 0.9900
C67 H67B 0.9900
N6 C68 1.415(6)
C68 C69 1.402(7)
C68 C73 1.410(7)
C69 C70 1.365(8)
C69 H69 0.9500
C70 C71 1.395(8)
C70 H70 0.9500
C71 C72 1.376(8)
C71 H71 0.9500
C72 C73 1.388(8)
C72 H72 0.9500
C73 C74 1.522(8)
C74 C75 1.515(8)
C74 H74A 0.9900
C74 H74B 0.9900
C75 C77 1.483(7)
C75 H75A 0.9900
C75 H75B 0.9900
C76 C81 1.375(7)
C76 C77 1.401(7)
C76 N7 1.455(6)
C77 C78 1.399(7)
C78 C79 1.374(8)
C78 H78 0.9500
C79 C80 1.388(8)
C79 H79 0.9500
C80 C81 1.375(7)
C80 H80 0.9500
C81 H81 0.9500
N7 C82 1.299(6)
C82 C84 1.442(7)
C82 H82 0.9500
O4 C83 1.323(6)
C83 C88 1.414(7)
C83 C84 1.424(7)
C84 C85 1.395(7)
C85 C86 1.388(7)
C85 H85 0.9500
C86 C87 1.396(7)
C86 C89 1.517(7)
C87 C88 1.385(7)
C87 H87 0.9500
C88 C93 1.459(8)
C89 C92X 1.528(13)
C89 C92 1.532(9)
C89 C90 1.533(9)
C89 C90X 1.543(13)
C89 C91 1.546(9)
C89 C91X 1.551(15)
C90 H90A 0.9800
C90 H90B 0.9800
C90 H90C 0.9800
C91 H91A 0.9800
C91 H91B 0.9800
C91 H91C 0.9800
C92 H92A 0.9800
C92 H92B 0.9800
C92 H92C 0.9800
C90X H90D 0.9800
C90X H90E 0.9800
C90X H90F 0.9800
C91X H91D 0.9800
C91X H91E 0.9800
C91X H91F 0.9800
C92X H92D 0.9800
C92X H92E 0.9800
C92X H92F 0.9800
C93 N8 1.282(6)
C93 H93 0.9500
N8 C94 1.404(7)
C94 C95 1.394(7)
C94 C99 1.425(7)
C95 C96 1.389(8)
C95 H95 0.9500
C96 C97 1.404(8)
C96 H96 0.9500
C97 C98 1.375(8)
C97 H97 0.9500
C98 C99 1.370(8)
C98 H98 0.9500
C99 C100 1.500(7)
C100 C101 1.542(7)
C100 H10D 0.9900
C100 H10E 0.9900
C101 C102 1.495(7)
C101 H10F 0.9900
C101 H10G 0.9900
C102 C107 1.382(7)
C102 C103 1.396(7)
C103 C104 1.363(8)
C103 H103 0.9500
C104 C105 1.399(8)
C104 H104 0.9500
C105 C106 1.382(7)
C105 H105 0.9500
C106 C107 1.402(7)
C106 H106 0.9500
C108 H11D 0.9800
C108 H11E 0.9800
C108 H11F 0.9800
C109 H11G 0.9800
C109 H11H 0.9800
C109 H11I 0.9800
C110 H11J 0.9800
C110 H11K 0.9800
C110 H11L 0.9800
N9 C111 1.152(7)
C111 C112 1.438(8)
C112 H11M 0.9800
C112 H11N 0.9800
C112 H11O 0.9800
N10 C113 1.152(7)
C113 C114 1.429(8)
C114 H11P 0.9800
C114 H11Q 0.9800
C114 H11R 0.9800
N11 C115 1.128(8)
C115 C116 1.387(9)
C116 H11S 0.9800
C116 H11T 0.9800
C116 H11U 0.9800
N12 C117 1.177(12)
C117 C118 1.318(13)
C118 H11V 0.9800
C118 H11W 0.9800
C118 H11X 0.9800
N13 C119 1.132(9)
C119 C120 1.407(10)
C120 H12F 0.9800
C120 H12G 0.9800
C120 H12H 0.9800

loop_
_geom_torsion_atom_site_label_1
_geom_torsion_atom_site_label_2
_geom_torsion_atom_site_label_3
_geom_torsion_atom_site_label_4
_geom_torsion
C52 N1 C1 C3 -179.7(4)
Al1 N1 C1 C3 -6.0(6)
C54 Al1 O1 C2 -139.2(4)
N1 Al1 O1 C2 -25.9(4)
C53 Al1 O1 C2 83.5(4)
Al1 O1 C2 C7 -165.3(3)
Al1 O1 C2 C3 18.1(6)
O1 C2 C3 C4 -179.4(4)
C7 C2 C3 C4 4.0(7)
O1 C2 C3 C1 4.2(7)
C7 C2 C3 C1 -172.4(4)
N1 C1 C3 C4 174.3(4)
N1 C1 C3 C2 -9.2(7)
C2 C3 C4 C5 -1.9(7)
C1 C3 C4 C5 174.7(4)
C3 C4 C5 C6 -0.8(7)
C3 C4 C5 C8 179.7(5)
C4 C5 C6 C7 1.2(7)
C8 C5 C6 C7 -179.3(5)
C5 C6 C7 C2 1.0(7)
C5 C6 C7 C12 -175.7(4)
O1 C2 C7 C6 179.7(4)
C3 C2 C7 C6 -3.6(6)
O1 C2 C7 C12 -3.4(6)
C3 C2 C7 C12 173.3(4)
C4 C5 C8 C10 -129.5(7)
C6 C5 C8 C10 51.0(8)
C4 C5 C8 C9 -7.3(8)
C6 C5 C8 C9 173.2(5)
C4 C5 C8 C11 113.0(6)
C6 C5 C8 C11 -66.5(7)
C6 C7 C12 N2 4.4(6)
C2 C7 C12 N2 -172.4(4)
C7 C12 N2 C13 -90.7(5)
C7 C12 N2 Al2 77.5(4)
O2 Al2 N2 C13 156.7(4)
C55 Al2 N2 C13 32.3(5)
N3 Al2 N2 C13 -102.0(4)
O2 Al2 N2 C12 -8.8(3)
C55 Al2 N2 C12 -133.2(3)
N3 Al2 N2 C12 92.5(3)
C12 N2 C13 C18 -157.2(4)
Al2 N2 C13 C18 37.5(7)
C12 N2 C13 C14 20.6(7)
Al2 N2 C13 C14 -144.7(4)
N2 C13 C14 C15 -177.9(5)
C18 C13 C14 C15 0.0(8)
C13 C14 C15 C16 1.3(9)
C14 C15 C16 C17 -2.8(9)
C15 C16 C17 C18 3.2(9)
C16 C17 C18 C13 -2.0(8)
C16 C17 C18 C19 175.2(5)
N2 C13 C18 C17 178.3(5)
C14 C13 C18 C17 0.4(7)
N2 C13 C18 C19 1.2(7)
C14 C13 C18 C19 -176.7(5)
C17 C18 C19 C20 -108.6(6)
C13 C18 C19 C20 68.6(7)
C18 C19 C20 C21 -163.9(5)
C19 C20 C21 C26 84.3(6)
C19 C20 C21 C22 -93.2(6)
C26 C21 C22 C23 -1.3(7)
C20 C21 C22 C23 176.3(5)
C21 C22 C23 C24 0.1(8)
C22 C23 C24 C25 0.4(8)
C23 C24 C25 C26 0.3(8)
C22 C21 C26 C25 2.1(7)
C20 C21 C26 C25 -175.5(4)
C22 C21 C26 N3 -178.0(4)
C20 C21 C26 N3 4.4(7)
C24 C25 C26 C21 -1.6(8)
C24 C25 C26 N3 178.4(5)
C21 C26 N3 C27 120.7(5)
C25 C26 N3 C27 -59.4(6)
C21 C26 N3 Al2 -61.8(6)
C25 C26 N3 Al2 118.1(4)
C26 N3 C27 C29 172.4(5)
Al2 N3 C27 C29 -5.3(7)
N2 Al2 O2 C28 85.1(4)
C55 Al2 O2 C28 -143.7(4)
N3 Al2 O2 C28 -28.1(4)
Al2 O2 C28 C33 -161.8(3)
Al2 O2 C28 C29 20.3(6)
O2 C28 C29 C30 179.6(4)
C33 C28 C29 C30 1.7(7)
O2 C28 C29 C27 3.5(7)
C33 C28 C29 C27 -174.4(4)
N3 C27 C29 C30 174.0(5)
N3 C27 C29 C28 -9.9(8)
C28 C29 C30 C31 0.4(8)
C27 C29 C30 C31 176.6(5)
C29 C30 C31 C32 -1.6(8)
C29 C30 C31 C34 178.6(5)
C30 C31 C32 C33 0.9(8)
C34 C31 C32 C33 -179.3(5)
C31 C32 C33 C28 1.1(7)
C31 C32 C33 C38 -178.8(5)
O2 C28 C33 C32 179.7(4)
C29 C28 C33 C32 -2.4(7)
O2 C28 C33 C38 -0.3(7)
C29 C28 C33 C38 177.6(4)
C30 C31 C34 C36 108.9(7)
C32 C31 C34 C36 -70.9(7)
C30 C31 C34 C37 -122.9(7)
C32 C31 C34 C37 57.2(8)
C30 C31 C34 C35 -7.6(8)
C32 C31 C34 C35 172.5(6)
C32 C33 C38 N4 11.2(7)
C28 C33 C38 N4 -168.7(5)
C33 C38 N4 C39 -176.5(4)
C38 N4 C39 C44 151.5(5)
C38 N4 C39 C40 -31.0(7)
C44 C39 C40 C41 -3.6(8)
N4 C39 C40 C41 178.9(5)
C39 C40 C41 C42 0.5(8)
C40 C41 C42 C43 2.2(8)
C41 C42 C43 C44 -1.7(8)
C42 C43 C44 C39 -1.4(8)
C42 C43 C44 C45 178.2(5)
C40 C39 C44 C43 4.0(7)
N4 C39 C44 C43 -178.4(5)
C40 C39 C44 C45 -175.6(5)
N4 C39 C44 C45 2.0(7)
C43 C44 C45 C46 106.2(6)
C39 C44 C45 C46 -74.2(6)
C44 C45 C46 C47 -69.8(6)
C45 C46 C47 C52 110.3(6)
C45 C46 C47 C48 -72.6(6)
C52 C47 C48 C49 0.3(9)
C46 C47 C48 C49 -177.0(6)
C47 C48 C49 C50 2.1(10)
C48 C49 C50 C51 -2.8(10)
C49 C50 C51 C52 1.0(9)
C50 C51 C52 C47 1.5(9)
C50 C51 C52 N1 175.6(5)
C48 C47 C52 C51 -2.1(8)
C46 C47 C52 C51 175.1(5)
C48 C47 C52 N1 -176.1(5)
C46 C47 C52 N1 1.1(8)
C1 N1 C52 C51 93.4(6)
Al1 N1 C52 C51 -80.4(5)
C1 N1 C52 C47 -92.4(6)
Al1 N1 C52 C47 93.9(5)
C107 N5 C56 C58 -179.6(5)
Al3 N5 C56 C58 -10.3(7)
C109 Al3 O3 C57 -147.6(4)
C108 Al3 O3 C57 75.9(5)
N5 Al3 O3 C57 -30.0(4)
Al3 O3 C57 C62 -163.7(3)
Al3 O3 C57 C58 20.0(7)
O3 C57 C58 C59 178.7(4)
C62 C57 C58 C59 2.5(7)
O3 C57 C58 C56 4.7(8)
C62 C57 C58 C56 -171.6(5)
N5 C56 C58 C59 177.6(5)
N5 C56 C58 C57 -8.2(8)
C57 C58 C59 C60 0.7(8)
C56 C58 C59 C60 175.0(5)
C58 C59 C60 C61 -2.6(8)
C58 C59 C60 C63 179.9(5)
C59 C60 C61 C62 1.4(8)
C63 C60 C61 C62 179.0(5)
C60 C61 C62 C57 1.6(8)
C60 C61 C62 C67 -176.0(5)
O3 C57 C62 C61 -179.9(5)
C58 C57 C62 C61 -3.5(7)
O3 C57 C62 C67 -2.2(7)
C58 C57 C62 C67 174.2(4)
C59 C60 C63 C64 -9.8(9)
C61 C60 C63 C64 172.8(6)
C59 C60 C63 C65 -132.4(7)
C61 C60 C63 C65 50.2(8)
C59 C60 C63 C66 108.8(7)
C61 C60 C63 C66 -68.6(7)
C61 C62 C67 N6 6.4(7)
C57 C62 C67 N6 -171.3(4)
C62 C67 N6 C68 -89.5(6)
C62 C67 N6 Al4 78.9(5)
O4 Al4 N6 C68 158.1(5)
C110 Al4 N6 C68 33.1(6)
N7 Al4 N6 C68 -101.0(5)
O4 Al4 N6 C67 -8.0(4)
C110 Al4 N6 C67 -132.9(4)
N7 Al4 N6 C67 93.0(4)
C67 N6 C68 C69 18.3(8)
Al4 N6 C68 C69 -147.6(5)
C67 N6 C68 C73 -157.2(5)
Al4 N6 C68 C73 37.0(8)
C73 C68 C69 C70 -1.7(10)
N6 C68 C69 C70 -177.2(6)
C68 C69 C70 C71 0.8(11)
C69 C70 C71 C72 -0.3(12)
C70 C71 C72 C73 0.8(12)
C71 C72 C73 C68 -1.7(11)
C71 C72 C73 C74 176.1(7)
C69 C68 C73 C72 2.1(9)
N6 C68 C73 C72 177.7(6)
C69 C68 C73 C74 -175.7(6)
N6 C68 C73 C74 -0.1(9)
C72 C73 C74 C75 -105.2(7)
C68 C73 C74 C75 72.5(8)
C73 C74 C75 C77 -165.1(5)
C81 C76 C77 C78 0.8(9)
N7 C76 C77 C78 -179.8(5)
C81 C76 C77 C75 -174.0(5)
N7 C76 C77 C75 5.4(8)
C74 C75 C77 C78 -92.2(6)
C74 C75 C77 C76 82.5(6)
C76 C77 C78 C79 -0.8(9)
C75 C77 C78 C79 174.0(6)
C77 C78 C79 C80 -0.1(10)
C78 C79 C80 C81 1.1(10)
C79 C80 C81 C76 -1.1(9)
C77 C76 C81 C80 0.1(9)
N7 C76 C81 C80 -179.3(5)
C81 C76 N7 C82 -60.4(7)
C77 C76 N7 C82 120.2(6)
C81 C76 N7 Al4 115.3(5)
C77 C76 N7 Al4 -64.1(7)
C76 N7 C82 C84 171.2(5)
Al4 N7 C82 C84 -4.9(7)
N6 Al4 O4 C83 84.5(4)
C110 Al4 O4 C83 -143.7(4)
N7 Al4 O4 C83 -28.9(4)
Al4 O4 C83 C88 -162.2(4)
Al4 O4 C83 C84 21.4(7)
O4 C83 C84 C85 178.4(4)
C88 C83 C84 C85 1.9(7)
O4 C83 C84 C82 3.0(7)
C88 C83 C84 C82 -173.5(5)
N7 C82 C84 C85 174.3(5)
N7 C82 C84 C83 -10.2(8)
C83 C84 C85 C86 0.5(8)
C82 C84 C85 C86 176.1(5)
C84 C85 C86 C87 -2.2(7)
C84 C85 C86 C89 179.5(5)
C85 C86 C87 C88 1.5(8)
C89 C86 C87 C88 179.9(5)
C86 C87 C88 C83 0.8(8)
C86 C87 C88 C93 179.6(5)
O4 C83 C88 C87 -179.0(4)
C84 C83 C88 C87 -2.5(7)
O4 C83 C88 C93 2.2(7)
C84 C83 C88 C93 178.7(5)
C85 C86 C89 C92X -6.5(12)
C87 C86 C89 C92X 175.2(11)
C85 C86 C89 C92 -59.1(7)
C87 C86 C89 C92 122.7(7)
C85 C86 C89 C90 62.0(8)
C87 C86 C89 C90 -116.2(7)
C85 C86 C89 C90X 118.3(11)
C87 C86 C89 C90X -60.0(11)
C85 C86 C89 C91 -178.7(6)
C87 C86 C89 C91 3.0(8)
C85 C86 C89 C91X -125.0(11)
C87 C86 C89 C91X 56.7(11)
C87 C88 C93 N8 10.6(7)
C83 C88 C93 N8 -170.7(5)
C88 C93 N8 C94 -176.8(4)
C93 N8 C94 C95 -27.8(8)
C93 N8 C94 C99 154.2(5)
N8 C94 C95 C96 179.4(5)
C99 C94 C95 C96 -2.6(8)
C94 C95 C96 C97 -0.6(8)
C95 C96 C97 C98 3.4(9)
C96 C97 C98 C99 -3.0(9)
C97 C98 C99 C94 -0.2(8)
C97 C98 C99 C100 178.3(5)
C95 C94 C99 C98 3.0(7)
N8 C94 C99 C98 -178.8(5)
C95 C94 C99 C100 -175.5(5)
N8 C94 C99 C100 2.6(7)
C98 C99 C100 C101 105.0(6)
C94 C99 C100 C101 -76.5(6)
C99 C100 C101 C102 -67.7(6)
C100 C101 C102 C107 111.3(6)
C100 C101 C102 C103 -68.5(6)
C107 C102 C103 C104 1.2(8)
C101 C102 C103 C104 -179.0(5)
C102 C103 C104 C105 1.4(9)
C103 C104 C105 C106 -2.0(9)
C104 C105 C106 C107 0.0(9)
C103 C102 C107 C106 -3.3(8)
C101 C102 C107 C106 176.9(5)
C103 C102 C107 N5 -179.6(5)
C101 C102 C107 N5 0.6(8)
C105 C106 C107 C102 2.8(9)
C105 C106 C107 N5 179.2(5)
C56 N5 C107 C102 -97.8(6)
Al3 N5 C107 C102 93.1(5)
C56 N5 C107 C106 85.7(6)
Al3 N5 C107 C106 -83.4(5)
